data_4070509
loop_
_publ_author_name
'Carr, Michael J.'
'McGrath, Thomas D.'
'Stone, F. Gordon A.'

_publ_section_title
;
 Synthesis and Reactivity of 10-Vertexarachno-Platinacarboranes
;
_journal_issue 9
_journal_name_full Organometallics
_journal_page_first 2099
_journal_paper_doi 10.1021/om7012056
_journal_volume 27
_journal_year 2008
_chemical_formula_moiety '(C8 H20 N), C7 H21 B8 N2 Pt'
_chemical_formula_sum 'C15 H41 B8 N3 Pt'
_chemical_formula_weight 545.08
_chemical_name_systematic
; 
 ? 
;
_space_group_IT_number 5
_symmetry_cell_setting monoclinic
_symmetry_space_group_name_Hall 'C 2y'
_symmetry_space_group_name_H-M 'C 1 2 1'
_atom_sites_solution_hydrogens geom
_atom_sites_solution_primary direct
_atom_sites_solution_secondary difmap
_audit_creation_method SHELXL-97
_cell_angle_alpha 90.00
_cell_angle_beta 116.543(3)
_cell_angle_gamma 90.00
_cell_formula_units_Z 4
_cell_length_a 20.4041(7)
_cell_length_b 9.7190(3)
_cell_length_c 13.7472(4)
_cell_measurement_reflns_used 9989
_cell_measurement_temperature 110(2)
_cell_measurement_theta_max 30.63
_cell_measurement_theta_min 2.37
_cell_volume 2438.83(15)
_computing_cell_refinement
;
  Bruker APEX2 (Bruker, 2003)
;
_computing_data_collection
;
  Bruker APEX2 (Bruker, 2003)
;
_computing_data_reduction
;
  Bruker APEX2 (Bruker, 2003)
;
_computing_molecular_graphics
;
  ORTEP3 for Windows (Farrugia, 1997)
  XSeed (Barbour, 2001)
;
_computing_publication_material
;
  enCIFer (CCDC, 2002)
;
_computing_structure_refinement
;
  SHELXL-97 (Sheldrick, 1986)
;
_computing_structure_solution
;
  SHELXS-97 (Sheldrick, 1986)
;
_diffrn_ambient_temperature 110(2)
_diffrn_measured_fraction_theta_full 0.998
_diffrn_measured_fraction_theta_max 0.998
_diffrn_measurement_device_type 'Bruker-Nonius X8 APEX CCD area detector'
_diffrn_measurement_method 'phi and omega scans'
_diffrn_radiation_monochromator graphite
_diffrn_radiation_source 'fine-focus sealed tube'
_diffrn_radiation_type MoK\a
_diffrn_radiation_wavelength 0.71073
_diffrn_reflns_av_R_equivalents 0.0379
_diffrn_reflns_av_sigmaI/netI 0.0317
_diffrn_reflns_limit_h_max 29
_diffrn_reflns_limit_h_min -29
_diffrn_reflns_limit_k_max 14
_diffrn_reflns_limit_k_min -13
_diffrn_reflns_limit_l_max 19
_diffrn_reflns_limit_l_min -19
_diffrn_reflns_number 36485
_diffrn_reflns_theta_full 25.00
_diffrn_reflns_theta_max 30.84
_diffrn_reflns_theta_min 2.10
_exptl_absorpt_coefficient_mu 5.758
_exptl_absorpt_correction_T_max 0.8239
_exptl_absorpt_correction_T_min 0.2726
_exptl_absorpt_correction_type multi-scan
_exptl_absorpt_process_details 'SADABS (Bruker, 2003)'
_exptl_crystal_colour colourless
_exptl_crystal_density_diffrn 1.485
_exptl_crystal_density_method 'not measured'
_exptl_crystal_description Plate
_exptl_crystal_F_000 1080
_exptl_crystal_size_max 0.31
_exptl_crystal_size_mid 0.16
_exptl_crystal_size_min 0.04
_refine_diff_density_max 3.203
_refine_diff_density_min -0.716
_refine_diff_density_rms 0.109
_refine_ls_abs_structure_details 'Flack H D (1983), Acta Cryst. A39, 876-881'
_refine_ls_abs_structure_Flack 0.0(5)
_refine_ls_extinction_method none
_refine_ls_goodness_of_fit_ref 1.053
_refine_ls_hydrogen_treatment mixed
_refine_ls_matrix_type full
_refine_ls_number_parameters 276
_refine_ls_number_reflns 7428
_refine_ls_number_restraints 2
_refine_ls_restrained_S_all 1.053
_refine_ls_R_factor_all 0.0253
_refine_ls_R_factor_gt 0.0217
_refine_ls_shift/su_max 0.001
_refine_ls_shift/su_mean 0.000
_refine_ls_structure_factor_coef Fsqd
_refine_ls_weighting_details 'calc w=1/[\s^2^(Fo^2^)+(0.0262P)^2^+0.9338P] where P=(Fo^2^+2Fc^2^)/3'
_refine_ls_weighting_scheme calc
_refine_ls_wR_factor_gt 0.0481
_refine_ls_wR_factor_ref 0.0494
_reflns_number_gt 6946
_reflns_number_total 7428
_reflns_threshold_expression >2sigma(I)
_cod_data_source_file cif.cif
_cod_data_source_block 9
_cod_depositor_comments
;
The following automatic conversions were performed:

'_symmetry_cell_setting' value 'Monoclinic' changed to 'monoclinic'
according to /home/saulius/struct/CIF-dictionaries/cif_core.dic
dictionary named 'cif_core.dic' version 2.4.1 from 2010-06-29.

Automatic conversion script
Id: cif_fix_values 1715 2011-07-08 13:25:40Z adriana 
;
_cod_original_cell_volume 2438.83(13)
_cod_original_sg_symbol_H-M C2
_cod_database_code 4070509

loop_
_symmetry_equiv_pos_as_xyz
'x, y, z'
'-x, y, -z'
'x+1/2, y+1/2, z'
'-x+1/2, y+1/2, -z'

loop_
_atom_site_label
_atom_site_type_symbol
_atom_site_fract_x
_atom_site_fract_y
_atom_site_fract_z
_atom_site_U_iso_or_equiv
_atom_site_adp_type
_atom_site_occupancy
_atom_site_symmetry_multiplicity
_atom_site_calc_flag
_atom_site_refinement_flags
Pt9 Pt 0.084528(4) 1.01382(2) 0.232136(7) 0.01321(3) Uani 1 1 d .
N20 N -0.17368(14) 0.9224(3) 0.3883(2) 0.0140(5) Uani 1 1 d .
N92 N -0.01876(16) 0.8356(3) 0.2987(3) 0.0226(6) Uani 1 1 d .
N94 N -0.00257(15) 1.2877(3) 0.2010(2) 0.0198(6) Uani 1 1 d .
C6 C 0.10118(19) 0.8725(4) 0.0053(3) 0.0207(7) Uani 1 1 d .
C21 C -0.22272(16) 0.9918(4) 0.2811(3) 0.0167(9) Uani 1 1 d .
H21A H -0.2685 0.9378 0.2449 0.020 Uiso 1 1 calc R
H21B H -0.2361 1.0842 0.2969 0.020 Uiso 1 1 calc R
C22 C -0.18970(18) 1.0080(9) 0.2029(3) 0.0309(8) Uani 1 1 d .
H22A H -0.1485 1.0725 0.2332 0.046 Uiso 1 1 calc R
H22B H -0.2269 1.0434 0.1333 0.046 Uiso 1 1 calc R
H22C H -0.1723 0.9184 0.1913 0.046 Uiso 1 1 calc R
C23 C -0.16072(17) 0.7744(3) 0.3656(3) 0.0161(6) Uani 1 1 d .
H23A H -0.2088 0.7315 0.3200 0.019 Uiso 1 1 calc R
H23B H -0.1327 0.7753 0.3226 0.019 Uiso 1 1 calc R
C24 C -0.1202(2) 0.6847(4) 0.4647(3) 0.0254(7) Uani 1 1 d .
H24A H -0.0718 0.7242 0.5098 0.038 Uiso 1 1 calc R
H24B H -0.1146 0.5919 0.4415 0.038 Uiso 1 1 calc R
H24C H -0.1482 0.6799 0.5070 0.038 Uiso 1 1 calc R
C25 C -0.21008(17) 0.9304(3) 0.4626(3) 0.0174(6) Uani 1 1 d .
H25A H -0.2198 1.0283 0.4712 0.021 Uiso 1 1 calc R
H25B H -0.1753 0.8955 0.5351 0.021 Uiso 1 1 calc R
C26 C -0.28152(19) 0.8509(4) 0.4247(3) 0.0261(8) Uani 1 1 d .
H26A H -0.3175 0.8877 0.3548 0.039 Uiso 1 1 calc R
H26B H -0.3003 0.8601 0.4786 0.039 Uiso 1 1 calc R
H26C H -0.2727 0.7535 0.4162 0.039 Uiso 1 1 calc R
C27 C -0.10004(15) 0.9945(5) 0.4444(3) 0.0171(10) Uani 1 1 d .
H27A H -0.0761 0.9915 0.3957 0.020 Uiso 1 1 calc R
H27B H -0.0687 0.9425 0.5110 0.020 Uiso 1 1 calc R
C28 C -0.10352(18) 1.1434(3) 0.4755(3) 0.0221(7) Uani 1 1 d .
H28A H -0.1367 1.1950 0.4109 0.033 Uiso 1 1 calc R
H28B H -0.0544 1.1840 0.5051 0.033 Uiso 1 1 calc R
H28C H -0.1217 1.1471 0.5304 0.033 Uiso 1 1 calc R
C91 C 0.01878(17) 0.9010(3) 0.2755(3) 0.0150(6) Uani 1 1 d .
C93 C 0.02670(18) 1.1838(3) 0.2097(3) 0.0184(6) Uani 1 1 d .
C95 C -0.03452(19) 1.4235(3) 0.1906(3) 0.0224(7) Uani 1 1 d .
C96 C -0.0393(3) 1.4564(4) 0.2956(4) 0.0391(11) Uani 1 1 d .
H96A H -0.0734 1.3925 0.3044 0.059 Uiso 1 1 calc R
H96B H -0.0567 1.5509 0.2926 0.059 Uiso 1 1 calc R
H96C H 0.0093 1.4469 0.3574 0.059 Uiso 1 1 calc R
C97 C 0.0156(2) 1.5233(10) 0.1727(4) 0.0414(10) Uani 1 1 d .
H97A H 0.0648 1.5174 0.2336 0.062 Uiso 1 1 calc R
H97B H -0.0033 1.6170 0.1680 0.062 Uiso 1 1 calc R
H97C H 0.0179 1.5003 0.1049 0.062 Uiso 1 1 calc R
C98 C -0.1101(2) 1.4222(4) 0.0944(4) 0.0337(9) Uani 1 1 d .
H98A H -0.1060 1.3953 0.0287 0.051 Uiso 1 1 calc R
H98B H -0.1318 1.5143 0.0844 0.051 Uiso 1 1 calc R
H98C H -0.1414 1.3562 0.1081 0.051 Uiso 1 1 calc R
B1 B 0.22193(17) 1.0232(9) 0.1546(3) 0.0185(8) Uani 1 1 d .
H1 H 0.2727 1.0802 0.1666 0.022 Uiso 1 1 calc R
B2 B 0.19129(19) 0.8821(4) 0.0685(3) 0.0170(7) Uani 1 1 d .
H2 H 0.2240 0.8464 0.0260 0.020 Uiso 1 1 calc R
B3 B 0.22545(19) 0.8545(4) 0.2079(3) 0.0153(6) Uani 1 1 d .
H3 H 0.2787 0.7999 0.2556 0.018 Uiso 1 1 calc R
B4 B 0.19759(17) 0.9949(6) 0.2622(3) 0.0146(11) Uani 1 1 d .
H4 H 0.2342 1.0328 0.3461 0.017 Uiso 1 1 calc R
B5 B 0.13932(19) 1.0372(4) 0.0287(3) 0.0185(11) Uani 1 1 d .
B7 B 0.1450(2) 0.7617(4) 0.1138(3) 0.0171(7) Uani 1 1 d D
B8 B 0.15355(19) 0.8306(4) 0.2470(3) 0.0142(6) Uani 1 1 d D
B10 B 0.1478(2) 1.1186(4) 0.1574(3) 0.0169(7) Uani 1 1 d .
H5 H 0.1375(19) 1.095(4) -0.039(3) 0.020 Uiso 1 1 d .
H6A H 0.084(2) 0.834(4) -0.062(3) 0.020 Uiso 1 1 d .
H6B H 0.065(2) 0.896(4) 0.021(3) 0.020 Uiso 1 1 d .
H7 H 0.1427(19) 0.651(4) 0.091(3) 0.020 Uiso 1 1 d .
H8 H 0.170(2) 0.755(4) 0.310(3) 0.020 Uiso 1 1 d .
H10 H 0.157(2) 1.224(4) 0.160(3) 0.020 Uiso 1 1 d .
H51 H 0.099(2) 1.086(4) 0.055(3) 0.020 Uiso 1 1 d .
H78 H 0.096(2) 0.784(4) 0.1565(19) 0.020 Uiso 1 1 d D

loop_
_atom_site_aniso_label
_atom_site_aniso_U_11
_atom_site_aniso_U_22
_atom_site_aniso_U_33
_atom_site_aniso_U_23
_atom_site_aniso_U_13
_atom_site_aniso_U_12
Pt9 0.01311(4) 0.01279(5) 0.01411(5) -0.00068(10) 0.00642(3) 0.00104(9)
N20 0.0125(11) 0.0164(12) 0.0143(13) -0.0002(10) 0.0070(10) -0.0014(10)
N92 0.0217(13) 0.0230(14) 0.0246(16) -0.0003(12) 0.0117(13) 0.0034(12)
N94 0.0167(12) 0.0175(13) 0.0244(16) -0.0008(11) 0.0085(12) 0.0008(11)
C6 0.0187(15) 0.0237(17) 0.0155(17) -0.0023(13) 0.0041(14) 0.0022(13)
C21 0.0155(11) 0.018(3) 0.0158(13) 0.0012(12) 0.0063(10) 0.0025(12)
C22 0.0336(15) 0.044(2) 0.0208(15) 0.017(3) 0.0169(13) 0.020(3)
C23 0.0160(13) 0.0143(13) 0.0173(16) -0.0023(12) 0.0069(13) -0.0006(11)
C24 0.0253(16) 0.0178(16) 0.028(2) 0.0010(14) 0.0077(15) 0.0028(14)
C25 0.0199(14) 0.0196(15) 0.0175(16) -0.0026(12) 0.0127(13) -0.0007(12)
C26 0.0252(16) 0.0287(18) 0.033(2) -0.0059(16) 0.0202(16) -0.0074(15)
C27 0.0114(10) 0.023(3) 0.0162(13) -0.0017(14) 0.0053(10) -0.0002(14)
C28 0.0198(15) 0.0184(16) 0.0274(19) -0.0040(14) 0.0097(14) -0.0028(13)
C91 0.0150(13) 0.0147(14) 0.0153(15) -0.0029(12) 0.0067(12) 0.0013(11)
C93 0.0179(14) 0.0180(15) 0.0213(17) -0.0027(13) 0.0105(13) -0.0018(12)
C95 0.0251(16) 0.0137(14) 0.032(2) 0.0024(14) 0.0165(16) 0.0043(13)
C96 0.062(3) 0.0281(18) 0.038(3) -0.0008(18) 0.032(2) 0.013(2)
C97 0.0372(16) 0.026(2) 0.069(3) 0.004(4) 0.0311(18) 0.000(3)
C98 0.0268(18) 0.0284(19) 0.041(3) 0.0049(18) 0.0103(18) 0.0105(16)
B1 0.0180(12) 0.020(2) 0.0201(14) -0.001(3) 0.0104(11) 0.002(3)
B2 0.0169(15) 0.0193(16) 0.0146(17) 0.0004(14) 0.0070(14) 0.0015(13)
B3 0.0154(14) 0.0155(15) 0.0155(17) 0.0008(13) 0.0075(14) 0.0011(13)
B4 0.0144(11) 0.016(3) 0.0126(13) -0.0009(14) 0.0058(10) -0.0019(15)
B5 0.0217(14) 0.021(3) 0.0136(15) 0.0025(14) 0.0090(12) 0.0019(14)
B7 0.0168(15) 0.0132(15) 0.0200(19) -0.0024(14) 0.0070(15) 0.0000(13)
B8 0.0168(15) 0.0138(15) 0.0127(16) 0.0014(13) 0.0073(13) 0.0025(13)
B10 0.0193(16) 0.0155(16) 0.0173(18) 0.0025(14) 0.0093(15) 0.0009(14)

loop_
_atom_type_symbol
_atom_type_description
_atom_type_scat_dispersion_real
_atom_type_scat_dispersion_imag
_atom_type_scat_source
C C 0.0033 0.0016 'International Tables Vol C Tables 4.2.6.8 and 6.1.1.4'
H H 0.0000 0.0000 'International Tables Vol C Tables 4.2.6.8 and 6.1.1.4'
B B 0.0013 0.0007 'International Tables Vol C Tables 4.2.6.8 and 6.1.1.4'
N N 0.0061 0.0033 'International Tables Vol C Tables 4.2.6.8 and 6.1.1.4'
Pt Pt -1.7033 8.3905 'International Tables Vol C Tables 4.2.6.8 and 6.1.1.4'

loop_
_geom_angle_atom_site_label_1
_geom_angle_atom_site_label_2
_geom_angle_atom_site_label_3
_geom_angle
C93 Pt9 C91 94.10(12)
C93 Pt9 B4 127.85(17)
C91 Pt9 B4 133.69(16)
C93 Pt9 B8 174.62(13)
C91 Pt9 B8 90.86(12)
B4 Pt9 B8 48.39(18)
C93 Pt9 B10 88.52(13)
C91 Pt9 B10 170.14(13)
B4 Pt9 B10 48.46(15)
B8 Pt9 B10 86.24(13)
C25 N20 C27 107.9(2)
C25 N20 C21 108.9(2)
C27 N20 C21 111.1(2)
C25 N20 C23 111.8(2)
C27 N20 C23 108.5(3)
C21 N20 C23 108.7(2)
C93 N94 C95 175.7(3)
B2 C6 B7 63.6(2)
B2 C6 B5 63.3(2)
B7 C6 B5 113.3(3)
B2 C6 H6A 113(2)
B7 C6 H6A 116(3)
B5 C6 H6A 120(3)
B2 C6 H6B 135(3)
B7 C6 H6B 97(3)
B5 C6 H6B 94(3)
H6A C6 H6B 112(4)
C22 C21 N20 115.2(3)
C22 C21 H21A 108.5
N20 C21 H21A 108.5
C22 C21 H21B 108.5
N20 C21 H21B 108.5
H21A C21 H21B 107.5
C21 C22 H22A 109.5
C21 C22 H22B 109.5
H22A C22 H22B 109.5
C21 C22 H22C 109.5
H22A C22 H22C 109.5
H22B C22 H22C 109.5
C24 C23 N20 115.8(3)
C24 C23 H23A 108.3
N20 C23 H23A 108.3
C24 C23 H23B 108.3
N20 C23 H23B 108.3
H23A C23 H23B 107.4
C23 C24 H24A 109.5
C23 C24 H24B 109.5
H24A C24 H24B 109.5
C23 C24 H24C 109.5
H24A C24 H24C 109.5
H24B C24 H24C 109.5
N20 C25 C26 115.3(3)
N20 C25 H25A 108.4
C26 C25 H25A 108.4
N20 C25 H25B 108.4
C26 C25 H25B 108.4
H25A C25 H25B 107.5
C25 C26 H26A 109.5
C25 C26 H26B 109.5
H26A C26 H26B 109.5
C25 C26 H26C 109.5
H26A C26 H26C 109.5
H26B C26 H26C 109.5
N20 C27 C28 115.0(3)
N20 C27 H27A 108.5
C28 C27 H27A 108.5
N20 C27 H27B 108.5
C28 C27 H27B 108.5
H27A C27 H27B 107.5
C27 C28 H28A 109.5
C27 C28 H28B 109.5
H28A C28 H28B 109.5
C27 C28 H28C 109.5
H28A C28 H28C 109.5
H28B C28 H28C 109.5
N92 C91 Pt9 178.9(3)
N94 C93 Pt9 175.3(3)
N94 C95 C97 107.1(4)
N94 C95 C98 108.4(3)
C97 C95 C98 111.2(3)
N94 C95 C96 108.3(3)
C97 C95 C96 110.8(4)
C98 C95 C96 110.9(3)
C95 C96 H96A 109.5
C95 C96 H96B 109.5
H96A C96 H96B 109.5
C95 C96 H96C 109.5
H96A C96 H96C 109.5
H96B C96 H96C 109.5
C95 C97 H97A 109.5
C95 C97 H97B 109.5
H97A C97 H97B 109.5
C95 C97 H97C 109.5
H97A C97 H97C 109.5
H97B C97 H97C 109.5
C95 C98 H98A 109.5
C95 C98 H98B 109.5
H98A C98 H98B 109.5
C95 C98 H98C 109.5
H98A C98 H98C 109.5
H98B C98 H98C 109.5
B2 B1 B4 107.2(4)
B2 B1 B3 59.3(3)
B4 B1 B3 59.4(3)
B2 B1 B10 112.0(3)
B4 B1 B10 60.6(2)
B3 B1 B10 110.3(3)
B2 B1 B5 60.5(2)
B4 B1 B5 108.7(2)
B3 B1 B5 108.2(4)
B10 B1 B5 62.9(2)
B2 B1 H1 121.2
B4 B1 H1 122.5
B3 B1 H1 121.9
B10 B1 H1 118.5
B5 B1 H1 120.7
C6 B2 B1 112.4(3)
C6 B2 B3 112.0(3)
B1 B2 B3 61.7(3)
C6 B2 B7 60.4(2)
B1 B2 B7 111.5(3)
B3 B2 B7 61.9(2)
C6 B2 B5 61.0(2)
B1 B2 B5 61.6(2)
B3 B2 B5 111.0(3)
B7 B2 B5 109.1(2)
C6 B2 H2 119.5
B1 B2 H2 118.9
B3 B2 H2 119.2
B7 B2 H2 120.7
B5 B2 H2 120.9
B2 B3 B4 107.4(3)
B2 B3 B1 58.9(2)
B4 B3 B1 60.1(2)
B2 B3 B8 111.8(3)
B4 B3 B8 60.8(2)
B1 B3 B8 110.8(2)
B2 B3 B7 60.1(2)
B4 B3 B7 109.1(2)
B1 B3 B7 107.8(3)
B8 B3 B7 63.1(2)
B2 B3 H3 121.6
B4 B3 H3 122.0
B1 B3 H3 121.8
B8 B3 H3 118.2
B7 B3 H3 120.9
B3 B4 B1 60.4(3)
B3 B4 B8 60.2(2)
B1 B4 B8 110.6(4)
B3 B4 B10 110.6(2)
B1 B4 B10 59.9(3)
B8 B4 B10 115.2(2)
B3 B4 Pt9 120.2(3)
B1 B4 Pt9 119.9(2)
B8 B4 Pt9 67.55(16)
B10 B4 Pt9 67.55(16)
B3 B4 H4 119.7
B1 B4 H4 120.0
B8 B4 H4 118.7
B10 B4 H4 118.8
Pt9 B4 H4 109.5
C6 B5 B2 55.7(2)
C6 B5 B1 104.9(4)
B2 B5 B1 57.9(3)
C6 B5 B10 114.0(3)
B2 B5 B10 106.0(3)
B1 B5 B10 58.2(2)
C6 B5 H5 119(2)
B2 B5 H5 119(2)
B1 B5 H5 121.9(19)
B10 B5 H5 124(2)
C6 B5 H51 96.6(19)
B2 B5 H51 132(2)
B1 B5 H51 103(2)
B10 B5 H51 46(2)
H5 B5 H51 108(3)
C6 B7 B2 56.0(2)
C6 B7 B3 105.1(3)
B2 B7 B3 58.0(2)
C6 B7 B8 113.8(3)
B2 B7 B8 105.9(2)
B3 B7 B8 57.85(19)
C6 B7 H7 115(2)
B2 B7 H7 119.8(19)
B3 B7 H7 126.3(19)
B8 B7 H7 126(2)
C6 B7 H78 94.1(16)
B2 B7 H78 129.8(16)
B3 B7 H78 102.4(12)
B8 B7 H78 45.9(12)
H7 B7 H78 109(2)
B3 B8 B4 59.00(19)
B3 B8 B7 59.05(19)
B4 B8 B7 104.6(2)
B3 B8 Pt9 116.1(2)
B4 B8 Pt9 64.06(16)
B7 B8 Pt9 114.6(2)
B3 B8 H8 110(2)
B4 B8 H8 124(2)
B7 B8 H8 114(2)
Pt9 B8 H8 125(2)
B3 B8 H78 105.3(13)
B4 B8 H78 125.9(17)
B7 B8 H78 47.6(12)
Pt9 B8 H78 85.6(15)
H8 B8 H78 110(3)
B1 B10 B4 59.4(2)
B1 B10 B5 58.9(2)
B4 B10 B5 104.7(3)
B1 B10 Pt9 116.4(3)
B4 B10 Pt9 63.98(15)
B5 B10 Pt9 114.5(2)
B1 B10 H10 112(2)
B4 B10 H10 127(2)
B5 B10 H10 113(2)
Pt9 B10 H10 124(2)
B1 B10 H51 95.6(17)
B4 B10 H51 124.7(16)
B5 B10 H51 37.3(16)
Pt9 B10 H51 93.6(17)
H10 B10 H51 108(3)

loop_
_geom_bond_atom_site_label_1
_geom_bond_atom_site_label_2
_geom_bond_distance
Pt9 C93 1.973(3)
Pt9 C91 2.018(3)
Pt9 B4 2.162(3)
Pt9 B8 2.222(3)
Pt9 B10 2.224(3)
N20 C25 1.509(4)
N20 C27 1.519(4)
N20 C21 1.520(4)
N20 C23 1.520(4)
N92 C91 1.144(4)
N94 C93 1.151(4)
N94 C95 1.451(4)
C6 B2 1.648(5)
C6 B7 1.729(5)
C6 B5 1.746(6)
C6 H6A 0.91(4)
C6 H6B 0.89(4)
C21 C22 1.511(4)
C21 H21A 0.9900
C21 H21B 0.9900
C22 H22A 0.9800
C22 H22B 0.9800
C22 H22C 0.9800
C23 C24 1.514(5)
C23 H23A 0.9900
C23 H23B 0.9900
C24 H24A 0.9800
C24 H24B 0.9800
C24 H24C 0.9800
C25 C26 1.521(4)
C25 H25A 0.9900
C25 H25B 0.9900
C26 H26A 0.9800
C26 H26B 0.9800
C26 H26C 0.9800
C27 C28 1.519(6)
C27 H27A 0.9900
C27 H27B 0.9900
C28 H28A 0.9800
C28 H28B 0.9800
C28 H28C 0.9800
C95 C97 1.508(7)
C95 C98 1.519(5)
C95 C96 1.523(5)
C96 H96A 0.9800
C96 H96B 0.9800
C96 H96C 0.9800
C97 H97A 0.9800
C97 H97B 0.9800
C97 H97C 0.9800
C98 H98A 0.9800
C98 H98B 0.9800
C98 H98C 0.9800
B1 B2 1.736(8)
B1 B4 1.779(5)
B1 B3 1.785(9)
B1 B10 1.789(6)
B1 B5 1.802(5)
B1 H1 1.1200
B2 B3 1.743(5)
B2 B7 1.780(5)
B2 B5 1.783(5)
B2 H2 1.1200
B3 B4 1.766(6)
B3 B8 1.789(5)
B3 B7 1.812(5)
B3 H3 1.1200
B4 B8 1.798(6)
B4 B10 1.801(6)
B4 H4 1.1200
B5 B10 1.874(5)
B5 H5 1.07(4)
B5 H51 1.15(4)
B7 B8 1.884(5)
B7 H7 1.12(4)
B7 H78 1.39(3)
B8 H8 1.07(4)
B8 H78 1.35(3)
B10 H10 1.04(4)
B10 H51 1.35(4)
